data_2235699
loop_
_publ_author_name
'Peng, Bo'

_publ_section_title
;
 2-[4-(Azidomethyl)phenyl]benzonitrile
;
_journal_coeditor_code XU5575
_journal_issue 7
_journal_name_full 'Acta Crystallographica Section E'
_journal_page_first o2297
_journal_paper_doi 10.1107/S1600536812029261
_journal_volume 68
_journal_year 2012
_chemical_formula_iupac 'C14 H10 N4'
_chemical_formula_moiety 'C14 H10 N4'
_chemical_formula_sum 'C14 H10 N4'
_chemical_formula_weight 234.26
_chemical_name_systematic
;
2-[4-(Azidomethyl)phenyl]benzonitrile
;
_space_group_IT_number 2
_symmetry_cell_setting triclinic
_symmetry_space_group_name_Hall '-P 1'
_symmetry_space_group_name_H-M 'P -1'
_atom_sites_solution_hydrogens geom
_atom_sites_solution_primary direct
_atom_sites_solution_secondary difmap
_audit_creation_method SHELXL-97
_cell_angle_alpha 76.22(3)
_cell_angle_beta 69.36(3)
_cell_angle_gamma 85.94(3)
_cell_formula_units_Z 2
_cell_length_a 8.0763(16)
_cell_length_b 8.2183(16)
_cell_length_c 10.116(2)
_cell_measurement_reflns_used 2748
_cell_measurement_temperature 293(2)
_cell_measurement_theta_max 27.380
_cell_measurement_theta_min 2.6024
_cell_volume 610.2(3)
_computing_cell_refinement 'CrystalClear (Rigaku, 2005)'
_computing_data_collection 'CrystalClear (Rigaku, 2005)'
_computing_data_reduction 'CrystalClear (Rigaku, 2005)'
_computing_molecular_graphics 'SHELXTL (Sheldrick, 2008)'
_computing_publication_material 'SHELXTL (Sheldrick, 2008)'
_computing_structure_refinement 'SHELXL97 (Sheldrick, 2008)'
_computing_structure_solution 'SHELXS97 (Sheldrick, 2008)'
_diffrn_ambient_temperature 293(2)
_diffrn_detector_area_resol_mean 13.6612
_diffrn_measured_fraction_theta_full 0.990
_diffrn_measured_fraction_theta_max 0.990
_diffrn_measurement_device_type 'Rigaku Mercury2'
_diffrn_measurement_method CCD_Profile_fitting
_diffrn_radiation_monochromator graphite
_diffrn_radiation_source 'fine-focus sealed tube'
_diffrn_radiation_type MoK\a
_diffrn_radiation_wavelength 0.71073
_diffrn_reflns_av_R_equivalents 0.0348
_diffrn_reflns_av_sigmaI/netI 0.0485
_diffrn_reflns_limit_h_max 10
_diffrn_reflns_limit_h_min -10
_diffrn_reflns_limit_k_max 10
_diffrn_reflns_limit_k_min -10
_diffrn_reflns_limit_l_max 13
_diffrn_reflns_limit_l_min -13
_diffrn_reflns_number 6204
_diffrn_reflns_theta_full 27.38
_diffrn_reflns_theta_max 27.38
_diffrn_reflns_theta_min 3.49
_exptl_absorpt_coefficient_mu 0.081
_exptl_absorpt_correction_type none
_exptl_crystal_colour colorless
_exptl_crystal_density_diffrn 1.275
_exptl_crystal_density_method 'not measured'
_exptl_crystal_description prism
_exptl_crystal_F_000 244
_exptl_crystal_size_max 0.2000
_exptl_crystal_size_mid 0.2000
_exptl_crystal_size_min 0.2000
_refine_diff_density_max 0.136
_refine_diff_density_min -0.209
_refine_ls_extinction_method none
_refine_ls_goodness_of_fit_ref 1.017
_refine_ls_hydrogen_treatment constr
_refine_ls_matrix_type full
_refine_ls_number_parameters 163
_refine_ls_number_reflns 2748
_refine_ls_number_restraints 0
_refine_ls_restrained_S_all 1.017
_refine_ls_R_factor_all 0.1096
_refine_ls_R_factor_gt 0.0582
_refine_ls_shift/su_max 0.001
_refine_ls_shift/su_mean 0.000
_refine_ls_structure_factor_coef Fsqd
_refine_ls_weighting_details 'calc w=1/[\s^2^(Fo^2^)+(0.0613P)^2^+0.0517P] where P=(Fo^2^+2Fc^2^)/3'
_refine_ls_weighting_scheme calc
_refine_ls_wR_factor_gt 0.1252
_refine_ls_wR_factor_ref 0.1459
_reflns_number_gt 1559
_reflns_number_total 2748
_reflns_threshold_expression I>2sigma(I)
_cod_data_source_file xu5575.cif
_cod_data_source_block I
_cod_original_cell_volume 610.2(2)
_cod_database_code 2235699
_cod_database_fobs_code 2235699

loop_
_symmetry_equiv_pos_as_xyz
'x, y, z'
'-x, -y, -z'

loop_
_atom_site_type_symbol
_atom_site_label
_atom_site_fract_x
_atom_site_fract_y
_atom_site_fract_z
_atom_site_U_iso_or_equiv
_atom_site_adp_type
_atom_site_calc_flag
_atom_site_refinement_flags
_atom_site_occupancy
_atom_site_symmetry_multiplicity
C C7 0.0733(2) 0.6414(2) 0.1795(2) 0.0441(5) Uani d . 1 1
C C1 -0.0353(2) 0.7492(2) 0.2778(2) 0.0444(5) Uani d . 1 1
C C9 0.2358(3) 0.3876(2) 0.1389(2) 0.0519(5) Uani d . 1 1
H H9A 0.2727 0.2827 0.1769 0.062 Uiso calc R 1 1
C C11 0.2308(3) 0.6036(3) -0.0645(2) 0.0565(5) Uani d . 1 1
H H11A 0.2629 0.6449 -0.1643 0.068 Uiso calc R 1 1
C C8 0.1297(2) 0.4830(2) 0.2324(2) 0.0482(5) Uani d . 1 1
H H8A 0.0957 0.4404 0.3321 0.058 Uiso calc R 1 1
C C3 -0.2866(3) 0.7958(2) 0.4875(2) 0.0545(5) Uani d . 1 1
H H3A -0.3858 0.7539 0.5675 0.065 Uiso calc R 1 1
C C12 0.1262(3) 0.7001(2) 0.0292(2) 0.0538(5) Uani d . 1 1
H H12A 0.0908 0.8055 -0.0091 0.065 Uiso calc R 1 1
C C6 0.0093(3) 0.9192(2) 0.2491(2) 0.0579(6) Uani d . 1 1
H H6A 0.1082 0.9631 0.1695 0.070 Uiso calc R 1 1
C C2 -0.1865(2) 0.6899(2) 0.3994(2) 0.0446(5) Uani d . 1 1
C C14 0.4070(3) 0.3449(3) -0.1131(2) 0.0662(6) Uani d . 1 1
H H14A 0.4233 0.4016 -0.2127 0.079 Uiso calc R 1 1
H H14B 0.5220 0.3337 -0.1020 0.079 Uiso calc R 1 1
C C10 0.2877(2) 0.4470(2) -0.0112(2) 0.0499(5) Uani d . 1 1
C C13 -0.2470(3) 0.5166(3) 0.4378(2) 0.0555(5) Uani d . 1 1
C C5 -0.0900(3) 1.0228(3) 0.3361(2) 0.0655(6) Uani d . 1 1
H H5A -0.0571 1.1349 0.3142 0.079 Uiso calc R 1 1
C C4 -0.2381(3) 0.9620(2) 0.4556(2) 0.0612(6) Uani d . 1 1
H H4A -0.3041 1.0327 0.5137 0.073 Uiso calc R 1 1
N N1 -0.2994(3) 0.3814(2) 0.4726(2) 0.0849(7) Uani d . 1 1
N N3 0.4183(2) 0.0789(2) -0.14723(19) 0.0640(5) Uani d . 1 1
N N2 0.3271(3) 0.1777(2) -0.0802(2) 0.0799(6) Uani d . 1 1
N N4 0.4870(3) -0.0238(3) -0.2027(3) 0.1025(8) Uani d . 1 1

loop_
_atom_site_aniso_label
_atom_site_aniso_U_11
_atom_site_aniso_U_22
_atom_site_aniso_U_33
_atom_site_aniso_U_12
_atom_site_aniso_U_13
_atom_site_aniso_U_23
C7 0.0391(10) 0.0458(11) 0.0475(11) 0.0000(8) -0.0138(9) -0.0123(9)
C1 0.0476(11) 0.0399(10) 0.0465(11) 0.0041(9) -0.0176(9) -0.0100(9)
C9 0.0494(11) 0.0464(11) 0.0566(13) 0.0062(9) -0.0146(10) -0.0128(10)
C11 0.0573(12) 0.0613(13) 0.0447(11) -0.0030(11) -0.0098(10) -0.0113(10)
C8 0.0487(11) 0.0478(11) 0.0465(11) 0.0024(9) -0.0139(10) -0.0123(9)
C3 0.0575(12) 0.0490(12) 0.0486(12) 0.0016(10) -0.0079(10) -0.0120(10)
C12 0.0551(12) 0.0487(11) 0.0511(12) 0.0022(10) -0.0140(10) -0.0062(10)
C6 0.0596(13) 0.0462(11) 0.0567(13) -0.0065(10) -0.0073(11) -0.0084(10)
C2 0.0479(11) 0.0382(10) 0.0467(11) 0.0005(9) -0.0140(9) -0.0114(9)
C14 0.0547(13) 0.0708(15) 0.0653(15) -0.0037(12) -0.0034(11) -0.0266(12)
C10 0.0395(10) 0.0560(12) 0.0525(12) -0.0037(9) -0.0080(9) -0.0202(10)
C13 0.0507(12) 0.0486(12) 0.0593(13) 0.0009(10) -0.0055(10) -0.0185(11)
C5 0.0763(16) 0.0402(11) 0.0744(16) -0.0047(11) -0.0167(13) -0.0153(11)
C4 0.0704(14) 0.0466(12) 0.0632(14) 0.0088(11) -0.0148(12) -0.0212(11)
N1 0.0769(14) 0.0530(12) 0.1028(17) -0.0111(11) 0.0031(12) -0.0261(12)
N3 0.0634(12) 0.0643(12) 0.0597(12) 0.0051(10) -0.0131(10) -0.0197(10)
N2 0.0686(12) 0.0743(13) 0.0863(14) -0.0054(11) 0.0052(11) -0.0461(12)
N4 0.1053(18) 0.0736(15) 0.1081(19) 0.0189(14) -0.0048(15) -0.0375(14)

loop_
_atom_type_symbol
_atom_type_description
_atom_type_scat_dispersion_real
_atom_type_scat_dispersion_imag
_atom_type_scat_source
C C 0.0033 0.0016 'International Tables Vol C Tables 4.2.6.8 and 6.1.1.4'
H H 0.0000 0.0000 'International Tables Vol C Tables 4.2.6.8 and 6.1.1.4'
N N 0.0061 0.0033 'International Tables Vol C Tables 4.2.6.8 and 6.1.1.4'

loop_
_geom_angle_atom_site_label_1
_geom_angle_atom_site_label_2
_geom_angle_atom_site_label_3
_geom_angle
C8 C7 C12 117.61(17)
C8 C7 C1 122.25(17)
C12 C7 C1 120.11(17)
C6 C1 C2 116.68(17)
C6 C1 C7 120.17(17)
C2 C1 C7 123.13(16)
C8 C9 C10 120.86(18)
C8 C9 H9A 119.6
C10 C9 H9A 119.6
C10 C11 C12 120.88(19)
C10 C11 H11A 119.6
C12 C11 H11A 119.6
C9 C8 C7 121.18(18)
C9 C8 H8A 119.4
C7 C8 H8A 119.4
C4 C3 C2 120.07(19)
C4 C3 H3A 120.0
C2 C3 H3A 120.0
C11 C12 C7 121.20(19)
C11 C12 H12A 119.4
C7 C12 H12A 119.4
C5 C6 C1 121.59(19)
C5 C6 H6A 119.2
C1 C6 H6A 119.2
C3 C2 C1 121.39(17)
C3 C2 C13 117.21(17)
C1 C2 C13 121.39(16)
N2 C14 C10 109.67(17)
N2 C14 H14A 109.7
C10 C14 H14A 109.7
N2 C14 H14B 109.7
C10 C14 H14B 109.7
H14A C14 H14B 108.2
C11 C10 C9 118.27(17)
C11 C10 C14 120.86(19)
C9 C10 C14 120.84(19)
N1 C13 C2 177.4(2)
C6 C5 C4 120.90(19)
C6 C5 H5A 119.6
C4 C5 H5A 119.6
C3 C4 C5 119.36(19)
C3 C4 H4A 120.3
C5 C4 H4A 120.3
N4 N3 N2 172.5(2)
N3 N2 C14 115.65(18)

loop_
_geom_bond_atom_site_label_1
_geom_bond_atom_site_label_2
_geom_bond_distance
C7 C8 1.395(2)
C7 C12 1.397(3)
C7 C1 1.496(2)
C1 C6 1.403(2)
C1 C2 1.408(3)
C9 C8 1.389(2)
C9 C10 1.395(3)
C9 H9A 0.9300
C11 C10 1.386(3)
C11 C12 1.393(3)
C11 H11A 0.9300
C8 H8A 0.9300
C3 C4 1.378(3)
C3 C2 1.403(2)
C3 H3A 0.9300
C12 H12A 0.9300
C6 C5 1.381(3)
C6 H6A 0.9300
C2 C13 1.456(3)
C14 N2 1.474(3)
C14 C10 1.514(3)
C14 H14A 0.9700
C14 H14B 0.9700
C13 N1 1.146(2)
C5 C4 1.385(3)
C5 H5A 0.9300
C4 H4A 0.9300
N3 N4 1.128(2)
N3 N2 1.220(2)

loop_
_geom_hbond_atom_site_label_D
_geom_hbond_atom_site_label_H
_geom_hbond_atom_site_label_A
_geom_hbond_site_symmetry_A
_geom_hbond_distance_DH
_geom_hbond_distance_HA
_geom_hbond_distance_DA
_geom_hbond_angle_DHA
C14 H14B Cg 2_665 0.97 2.7484 3.642(3) 154

loop_
_cod_related_entry_id
_cod_related_entry_database
_cod_related_entry_code
1 ChemSpider 8529441
